data_4085710
loop_
_publ_author_name
'Kumaran, Elumalai'
'Leong, Weng Kee'

_publ_section_title
;
 [Cp*RhCl2]2-Catalyzed Alkyne Hydroamination to 1,2-Dihydroquinolines
;
_journal_issue 9
_journal_name_full Organometallics
_journal_page_first 1779
_journal_paper_doi 10.1021/om501253v
_journal_volume 34
_journal_year 2015
_chemical_formula_moiety 'C23 H21 N O'
_chemical_formula_sum 'C23 H21 N O'
_chemical_formula_weight 327.41
_chemical_name_systematic
; 
 ? 
;
_space_group_IT_number 14
_symmetry_cell_setting monoclinic
_symmetry_space_group_name_Hall '-P 2ybc'
_symmetry_space_group_name_H-M 'P 1 21/c 1'
_atom_sites_solution_hydrogens geom
_atom_sites_solution_primary direct
_atom_sites_solution_secondary difmap
_audit_creation_method SHELXL-97
_cell_angle_alpha 90.00
_cell_angle_beta 95.044(10)
_cell_angle_gamma 90.00
_cell_formula_units_Z 4
_cell_length_a 5.9791(19)
_cell_length_b 32.635(10)
_cell_length_c 8.845(3)
_cell_measurement_reflns_used 3185
_cell_measurement_temperature 103(2)
_cell_measurement_theta_max 27.64
_cell_measurement_theta_min 2.39
_cell_volume 1719.2(10)
_computing_cell_refinement 'Bruker SAINT'
_computing_data_collection 'Bruker APEX2'
_computing_data_reduction 'Bruker SAINT'
_computing_molecular_graphics 'Bruker SHELXTL'
_computing_publication_material 'Bruker SHELXTL'
_computing_structure_refinement 'SHELXL-97 (Sheldrick, 2008)'
_computing_structure_solution 'SHELXS-97 (Sheldrick, 2008)'
_diffrn_ambient_temperature 103(2)
_diffrn_measured_fraction_theta_full 0.993
_diffrn_measured_fraction_theta_max 0.993
_diffrn_measurement_device_type 'Bruker APEX-II CCD'
_diffrn_measurement_method '\f and \w scans'
_diffrn_radiation_monochromator graphite
_diffrn_radiation_source 'fine-focus sealed tube'
_diffrn_radiation_type MoK\a
_diffrn_radiation_wavelength 0.71073
_diffrn_reflns_av_R_equivalents 0.0454
_diffrn_reflns_av_sigmaI/netI 0.0580
_diffrn_reflns_limit_h_max 8
_diffrn_reflns_limit_h_min -3
_diffrn_reflns_limit_k_max 46
_diffrn_reflns_limit_k_min -46
_diffrn_reflns_limit_l_max 12
_diffrn_reflns_limit_l_min -12
_diffrn_reflns_number 18343
_diffrn_reflns_theta_full 30.25
_diffrn_reflns_theta_max 30.25
_diffrn_reflns_theta_min 2.39
_exptl_absorpt_coefficient_mu 0.077
_exptl_absorpt_correction_T_max 0.9924
_exptl_absorpt_correction_T_min 0.9700
_exptl_absorpt_correction_type multi-scan
_exptl_absorpt_process_details sadabs
_exptl_crystal_colour colourless
_exptl_crystal_density_diffrn 1.265
_exptl_crystal_density_method 'not measured'
_exptl_crystal_description prism
_exptl_crystal_F_000 696
_exptl_crystal_size_max 0.40
_exptl_crystal_size_mid 0.20
_exptl_crystal_size_min 0.10
_refine_diff_density_max 0.380
_refine_diff_density_min -0.471
_refine_diff_density_rms 0.132
_refine_ls_extinction_method none
_refine_ls_goodness_of_fit_ref 1.092
_refine_ls_hydrogen_treatment mixed
_refine_ls_matrix_type full
_refine_ls_number_parameters 232
_refine_ls_number_reflns 5106
_refine_ls_number_restraints 0
_refine_ls_restrained_S_all 1.092
_refine_ls_R_factor_all 0.0929
_refine_ls_R_factor_gt 0.0535
_refine_ls_shift/su_max 0.001
_refine_ls_shift/su_mean 0.000
_refine_ls_structure_factor_coef Fsqd
_refine_ls_weighting_details 'calc w=1/[\s^2^(Fo^2^)+(0.0940P)^2^+0.0000P] where P=(Fo^2^+2Fc^2^)/3'
_refine_ls_weighting_scheme calc
_refine_ls_wR_factor_gt 0.1468
_refine_ls_wR_factor_ref 0.1758
_reflns_number_gt 3446
_reflns_number_total 5106
_reflns_threshold_expression >2sigma(I)
_cod_data_source_file om501253v_si_002.cif
_cod_data_source_block lwk35s
_cod_depositor_comments
;
The following automatic conversions were performed:

'_symmetry_cell_setting' value 'Monoclinic' changed to 'monoclinic'
according to
/usr/data/users/saulius/crontab/automatic-downloads/rss-feeds/ACS/lib/dictionaries/cif_core.dic
dictionary named 'cif_core.dic' version 2.4.2 from 2011-04-26.

Automatic conversion script
Id: cif_fix_values 3271 2015-04-21 07:52:19Z andrius 

 Adding full bibliography for 4085710--4085711.cif.
;
_cod_original_cell_volume 1719.2(9)
_cod_original_sg_symbol_H-M P2(1)/c
_cod_database_code 4085710

loop_
_symmetry_equiv_pos_as_xyz
'x, y, z'
'-x, y+1/2, -z+1/2'
'-x, -y, -z'
'x, -y-1/2, z-1/2'

loop_
_atom_site_label
_atom_site_type_symbol
_atom_site_fract_x
_atom_site_fract_y
_atom_site_fract_z
_atom_site_U_iso_or_equiv
_atom_site_adp_type
_atom_site_occupancy
_atom_site_symmetry_multiplicity
_atom_site_calc_flag
_atom_site_refinement_flags
C1 C 0.2336(3) 0.67385(5) 0.40997(19) 0.0209(3) Uani 1 1 d .
H1A H 0.3177 0.6578 0.4896 0.031 Uiso 1 1 calc R
H1B H 0.1090 0.6880 0.4527 0.031 Uiso 1 1 calc R
H1C H 0.3335 0.6941 0.3694 0.031 Uiso 1 1 calc R
C2 C 0.1409(3) 0.64521(5) 0.28208(17) 0.0167(3) Uani 1 1 d .
C3 C -0.0003(3) 0.61098(5) 0.34587(17) 0.0169(3) Uani 1 1 d .
C4 C -0.1737(3) 0.62081(5) 0.43606(18) 0.0198(3) Uani 1 1 d .
H4 H -0.2029 0.6487 0.4574 0.024 Uiso 1 1 calc R
C5 C -0.3036(3) 0.59047(6) 0.49477(19) 0.0247(4) Uani 1 1 d .
H5 H -0.4183 0.5978 0.5576 0.030 Uiso 1 1 calc R
C6 C -0.2671(3) 0.54968(6) 0.4625(2) 0.0288(4) Uani 1 1 d .
H6 H -0.3565 0.5289 0.5023 0.035 Uiso 1 1 calc R
C7 C -0.0987(3) 0.53948(6) 0.3712(2) 0.0307(4) Uani 1 1 d .
H7 H -0.0744 0.5116 0.3467 0.037 Uiso 1 1 calc R
C8 C 0.0349(3) 0.56976(5) 0.31528(19) 0.0236(4) Uani 1 1 d .
H8 H 0.1523 0.5622 0.2551 0.028 Uiso 1 1 calc R
C9 C -0.0071(3) 0.66846(5) 0.16384(18) 0.0176(3) Uani 1 1 d .
H9 H -0.0928 0.6909 0.1957 0.021 Uiso 1 1 calc R
C10 C -0.0225(2) 0.65873(5) 0.01542(17) 0.0162(3) Uani 1 1 d .
C11 C -0.1815(3) 0.68190(5) -0.09179(18) 0.0165(3) Uani 1 1 d .
C12 C -0.3945(3) 0.69167(5) -0.04891(18) 0.0180(3) Uani 1 1 d .
H12 H -0.4392 0.6818 0.0449 0.022 Uiso 1 1 calc R
C13 C -0.5412(3) 0.71552(5) -0.14092(19) 0.0210(3) Uani 1 1 d .
H13 H -0.6848 0.7220 -0.1095 0.025 Uiso 1 1 calc R
C14 C -0.4799(3) 0.72993(5) -0.27836(19) 0.0221(4) Uani 1 1 d .
H14 H -0.5803 0.7465 -0.3411 0.027 Uiso 1 1 calc R
C15 C -0.2702(3) 0.71996(5) -0.32399(18) 0.0209(3) Uani 1 1 d .
H15 H -0.2275 0.7296 -0.4187 0.025 Uiso 1 1 calc R
C16 C -0.1231(3) 0.69601(5) -0.23185(18) 0.0191(3) Uani 1 1 d .
H16 H 0.0193 0.6891 -0.2646 0.023 Uiso 1 1 calc R
C17 C 0.1229(3) 0.62633(5) -0.03664(17) 0.0164(3) Uani 1 1 d .
C18 C 0.0974(3) 0.60856(5) -0.18135(18) 0.0195(3) Uani 1 1 d .
H18 H -0.0251 0.6168 -0.2504 0.023 Uiso 1 1 calc R
C19 C 0.2458(3) 0.57938(5) -0.22632(18) 0.0212(3) Uani 1 1 d .
H19 H 0.2253 0.5677 -0.3250 0.025 Uiso 1 1 calc R
C20 C 0.4258(3) 0.56728(5) -0.12533(18) 0.0198(3) Uani 1 1 d .
C21 C 0.7521(3) 0.52545(6) -0.0779(2) 0.0278(4) Uani 1 1 d .
H21A H 0.8460 0.5493 -0.0491 0.042 Uiso 1 1 calc R
H21B H 0.8405 0.5053 -0.1292 0.042 Uiso 1 1 calc R
H21C H 0.6985 0.5131 0.0132 0.042 Uiso 1 1 calc R
C22 C 0.4550(3) 0.58361(5) 0.01928(18) 0.0188(3) Uani 1 1 d .
H22 H 0.5779 0.5752 0.0876 0.023 Uiso 1 1 calc R
C23 C 0.3018(3) 0.61272(5) 0.06434(17) 0.0159(3) Uani 1 1 d .
N1 N 0.3324(2) 0.62964(4) 0.20777(15) 0.0174(3) Uani 1 1 d .
O1 O 0.5641(2) 0.53812(4) -0.17823(14) 0.0261(3) Uani 1 1 d .
H1N H 0.448(3) 0.6188(6) 0.272(2) 0.027(5) Uiso 1 1 d .

loop_
_atom_site_aniso_label
_atom_site_aniso_U_11
_atom_site_aniso_U_22
_atom_site_aniso_U_33
_atom_site_aniso_U_23
_atom_site_aniso_U_13
_atom_site_aniso_U_12
C1 0.0259(8) 0.0180(8) 0.0186(8) -0.0019(6) 0.0003(6) -0.0030(6)
C2 0.0207(8) 0.0162(7) 0.0131(7) -0.0001(6) 0.0007(6) 0.0018(6)
C3 0.0203(8) 0.0178(8) 0.0120(7) 0.0017(6) -0.0016(6) -0.0010(6)
C4 0.0196(8) 0.0215(8) 0.0178(8) 0.0017(6) -0.0010(6) 0.0015(6)
C5 0.0206(8) 0.0344(10) 0.0193(8) 0.0049(7) 0.0027(6) -0.0013(7)
C6 0.0324(10) 0.0294(10) 0.0247(9) 0.0067(7) 0.0037(7) -0.0102(8)
C7 0.0454(11) 0.0195(9) 0.0279(10) 0.0021(7) 0.0079(8) -0.0042(8)
C8 0.0326(9) 0.0191(8) 0.0198(8) 0.0012(6) 0.0067(7) 0.0000(7)
C9 0.0202(8) 0.0144(7) 0.0182(8) 0.0010(6) 0.0028(6) 0.0008(6)
C10 0.0181(7) 0.0140(7) 0.0167(8) 0.0015(6) 0.0016(6) -0.0017(6)
C11 0.0197(7) 0.0128(7) 0.0167(8) 0.0000(6) -0.0002(6) -0.0015(6)
C12 0.0215(8) 0.0152(7) 0.0173(8) 0.0010(6) 0.0016(6) -0.0033(6)
C13 0.0199(8) 0.0196(8) 0.0232(9) -0.0021(6) -0.0002(6) -0.0010(6)
C14 0.0249(8) 0.0187(8) 0.0215(8) 0.0001(6) -0.0050(7) 0.0017(6)
C15 0.0284(9) 0.0177(8) 0.0163(8) 0.0017(6) 0.0000(6) -0.0013(7)
C16 0.0219(8) 0.0181(8) 0.0174(8) 0.0005(6) 0.0016(6) 0.0000(6)
C17 0.0201(8) 0.0155(7) 0.0140(7) 0.0008(6) 0.0029(6) -0.0021(6)
C18 0.0254(8) 0.0168(8) 0.0160(8) 0.0017(6) -0.0002(6) -0.0013(6)
C19 0.0304(9) 0.0190(8) 0.0147(8) -0.0014(6) 0.0046(6) -0.0035(7)
C20 0.0246(8) 0.0143(7) 0.0219(8) 0.0006(6) 0.0094(6) -0.0016(6)
C21 0.0246(9) 0.0225(9) 0.0378(11) 0.0000(8) 0.0110(8) 0.0037(7)
C22 0.0198(8) 0.0176(8) 0.0193(8) 0.0027(6) 0.0035(6) 0.0007(6)
C23 0.0195(7) 0.0144(7) 0.0142(7) 0.0015(6) 0.0034(6) -0.0022(6)
N1 0.0182(7) 0.0198(7) 0.0142(7) -0.0011(5) 0.0004(5) 0.0018(5)
O1 0.0322(7) 0.0216(6) 0.0260(7) -0.0021(5) 0.0102(5) 0.0063(5)

loop_
_atom_type_symbol
_atom_type_description
_atom_type_scat_dispersion_real
_atom_type_scat_dispersion_imag
_atom_type_scat_source
C C 0.0033 0.0016 'International Tables Vol C Tables 4.2.6.8 and 6.1.1.4'
H H 0.0000 0.0000 'International Tables Vol C Tables 4.2.6.8 and 6.1.1.4'
N N 0.0061 0.0033 'International Tables Vol C Tables 4.2.6.8 and 6.1.1.4'
O O 0.0106 0.0060 'International Tables Vol C Tables 4.2.6.8 and 6.1.1.4'

loop_
_geom_angle_atom_site_label_1
_geom_angle_atom_site_label_2
_geom_angle_atom_site_label_3
_geom_angle
C2 C1 H1A 109.5
C2 C1 H1B 109.5
H1A C1 H1B 109.5
C2 C1 H1C 109.5
H1A C1 H1C 109.5
H1B C1 H1C 109.5
N1 C2 C9 107.30(12)
N1 C2 C1 107.28(13)
C9 C2 C1 110.84(13)
N1 C2 C3 112.95(13)
C9 C2 C3 108.16(13)
C1 C2 C3 110.30(13)
C8 C3 C4 117.67(15)
C8 C3 C2 122.27(14)
C4 C3 C2 120.05(14)
C5 C4 C3 121.13(16)
C5 C4 H4 119.4
C3 C4 H4 119.4
C6 C5 C4 120.40(16)
C6 C5 H5 119.8
C4 C5 H5 119.8
C5 C6 C7 119.19(16)
C5 C6 H6 120.4
C7 C6 H6 120.4
C6 C7 C8 120.46(17)
C6 C7 H7 119.8
C8 C7 H7 119.8
C7 C8 C3 121.13(16)
C7 C8 H8 119.4
C3 C8 H8 119.4
C10 C9 C2 122.80(14)
C10 C9 H9 118.6
C2 C9 H9 118.6
C9 C10 C17 118.94(14)
C9 C10 C11 119.13(14)
C17 C10 C11 121.90(13)
C16 C11 C12 118.09(15)
C16 C11 C10 122.56(14)
C12 C11 C10 119.29(14)
C13 C12 C11 120.99(15)
C13 C12 H12 119.5
C11 C12 H12 119.5
C14 C13 C12 120.36(16)
C14 C13 H13 119.8
C12 C13 H13 119.8
C13 C14 C15 119.45(16)
C13 C14 H14 120.3
C15 C14 H14 120.3
C16 C15 C14 120.22(15)
C16 C15 H15 119.9
C14 C15 H15 119.9
C15 C16 C11 120.86(16)
C15 C16 H16 119.6
C11 C16 H16 119.6
C18 C17 C23 117.76(14)
C18 C17 C10 124.36(14)
C23 C17 C10 117.86(14)
C19 C18 C17 121.75(15)
C19 C18 H18 119.1
C17 C18 H18 119.1
C18 C19 C20 119.30(15)
C18 C19 H19 120.4
C20 C19 H19 120.4
O1 C20 C22 123.58(15)
O1 C20 C19 115.67(14)
C22 C20 C19 120.74(15)
O1 C21 H21A 109.5
O1 C21 H21B 109.5
H21A C21 H21B 109.5
O1 C21 H21C 109.5
H21A C21 H21C 109.5
H21B C21 H21C 109.5
C20 C22 C23 119.46(15)
C20 C22 H22 120.3
C23 C22 H22 120.3
N1 C23 C22 119.67(14)
N1 C23 C17 119.34(14)
C22 C23 C17 120.93(14)
C23 N1 C2 120.43(13)
C23 N1 H1N 116.4(12)
C2 N1 H1N 115.3(12)
C20 O1 C21 116.99(13)

loop_
_geom_bond_atom_site_label_1
_geom_bond_atom_site_label_2
_geom_bond_distance
C1 C2 1.533(2)
C1 H1A 0.9800
C1 H1B 0.9800
C1 H1C 0.9800
C2 N1 1.461(2)
C2 C9 1.513(2)
C2 C3 1.537(2)
C3 C8 1.392(2)
C3 C4 1.400(2)
C4 C5 1.387(2)
C4 H4 0.9500
C5 C6 1.383(3)
C5 H5 0.9500
C6 C7 1.385(3)
C6 H6 0.9500
C7 C8 1.389(2)
C7 H7 0.9500
C8 H8 0.9500
C9 C10 1.346(2)
C9 H9 0.9500
C10 C17 1.469(2)
C10 C11 1.488(2)
C11 C16 1.394(2)
C11 C12 1.397(2)
C12 C13 1.383(2)
C12 H12 0.9500
C13 C14 1.383(2)
C13 H13 0.9500
C14 C15 1.389(2)
C14 H14 0.9500
C15 C16 1.387(2)
C15 H15 0.9500
C16 H16 0.9500
C17 C18 1.401(2)
C17 C23 1.404(2)
C18 C19 1.384(2)
C18 H18 0.9500
C19 C20 1.394(2)
C19 H19 0.9500
C20 O1 1.3699(19)
C20 C22 1.382(2)
C21 O1 1.430(2)
C21 H21A 0.9800
C21 H21B 0.9800
C21 H21C 0.9800
C22 C23 1.402(2)
C22 H22 0.9500
C23 N1 1.381(2)
N1 H1N 0.92(2)
